data_4343529
loop_
_publ_author_name
'Zitz, Rainer'
'Hlina, Johann'
'Gatterer, Karl'
'Marschner, Christoph'
'Szilv\'asi, Tibor'
'Baumgartner, Judith'

_publ_section_title
;
 Neutral &quot;Cp-Free&quot; Silyl-Lanthanide(II) Complexes: Synthesis,
 Structure, and Bonding Analysis.
;
_journal_issue 14
_journal_name_full 'Inorganic chemistry'
_journal_page_first 7065
_journal_page_last 7072
_journal_paper_doi 10.1021/acs.inorgchem.5b01072
_journal_volume 54
_journal_year 2015
_chemical_formula_sum 'C30 H78 O3 Si8 Yb'
_chemical_formula_weight 884.68
_chemical_name_systematic
;
 ?
;
_space_group_IT_number 60
_symmetry_cell_setting orthorhombic
_symmetry_space_group_name_Hall '-P 2n 2ab'
_symmetry_space_group_name_H-M 'P b c n'
_atom_sites_solution_hydrogens geom
_atom_sites_solution_primary direct
_atom_sites_solution_secondary difmap
_audit_creation_method SHELXL-97
_cell_angle_alpha 90.00
_cell_angle_beta 90.00
_cell_angle_gamma 90.00
_cell_formula_units_Z 4
_cell_length_a 16.079(3)
_cell_length_b 16.362(3)
_cell_length_c 19.295(4)
_cell_measurement_reflns_used 21637
_cell_measurement_temperature 100(2)
_cell_measurement_theta_max 52.523
_cell_measurement_theta_min 4.914
_cell_volume 5076.2(17)
_computing_cell_refinement 'Bruker XSCANS'
_computing_data_collection 'Bruker XSCANS'
_computing_data_reduction 'Bruker SHELXTL'
_computing_molecular_graphics 'Bruker SHELXTL'
_computing_publication_material 'Bruker SHELXTL'
_computing_structure_refinement 'SHELXL-97 (Sheldrick, 1997)'
_computing_structure_solution 'SHELXS-97 (Sheldrick, 1990)'
_diffrn_ambient_temperature 100(2)
_diffrn_measured_fraction_theta_full 0.997
_diffrn_measured_fraction_theta_max 0.997
_diffrn_measurement_device_type 'SMART APEX''
_diffrn_measurement_method '\w scans'
_diffrn_radiation_monochromator graphite
_diffrn_radiation_source 'fine-focus sealed tube'
_diffrn_radiation_type MoK\a
_diffrn_radiation_wavelength 0.71073
_diffrn_reflns_av_R_equivalents 0.0295
_diffrn_reflns_av_sigmaI/netI 0.0165
_diffrn_reflns_limit_h_max 19
_diffrn_reflns_limit_h_min -19
_diffrn_reflns_limit_k_max 20
_diffrn_reflns_limit_k_min -20
_diffrn_reflns_limit_l_max 24
_diffrn_reflns_limit_l_min -24
_diffrn_reflns_number 38175
_diffrn_reflns_theta_full 26.30
_diffrn_reflns_theta_max 26.30
_diffrn_reflns_theta_min 1.78
_exptl_absorpt_coefficient_mu 2.054
_exptl_absorpt_correction_T_max 0.7906
_exptl_absorpt_correction_T_min 0.6607
_exptl_absorpt_correction_type multi-scan
_exptl_absorpt_process_details SADABS
_exptl_crystal_colour yellow
_exptl_crystal_density_diffrn 1.158
_exptl_crystal_density_method 'not measured'
_exptl_crystal_description blocks
_exptl_crystal_F_000 1856
_exptl_crystal_size_max 0.22
_exptl_crystal_size_mid 0.17
_exptl_crystal_size_min 0.12
_platon_squeeze_details
;
;
_refine_diff_density_max 1.339
_refine_diff_density_min -0.337
_refine_diff_density_rms 0.077
_refine_ls_extinction_method none
_refine_ls_goodness_of_fit_ref 1.077
_refine_ls_hydrogen_treatment constr
_refine_ls_matrix_type full
_refine_ls_number_parameters 200
_refine_ls_number_reflns 5135
_refine_ls_number_restraints 0
_refine_ls_restrained_S_all 1.077
_refine_ls_R_factor_all 0.0250
_refine_ls_R_factor_gt 0.0221
_refine_ls_shift/su_max 0.006
_refine_ls_shift/su_mean 0.000
_refine_ls_structure_factor_coef Fsqd
_refine_ls_weighting_details 'calc w=1/[\s^2^(Fo^2^)+(0.0297P)^2^+2.7577P] where P=(Fo^2^+2Fc^2^)/3'
_refine_ls_weighting_scheme calc
_refine_ls_wR_factor_gt 0.0552
_refine_ls_wR_factor_ref 0.0566
_reflns_number_gt 4658
_reflns_number_total 5135
_reflns_threshold_expression >2sigma(I)
_cod_data_source_file ic5b01072_si_002.cif
_cod_data_source_block 4a_1139j
_cod_depositor_comments 'Adding full bibliography for 4343526--4343531.cif.'
_cod_original_cell_volume 5076.1(16)
_cod_original_sg_symbol_H-M Pbcn
_cod_database_code 4343529

loop_
_symmetry_equiv_pos_as_xyz
'x, y, z'
'-x+1/2, -y+1/2, z+1/2'
'-x, y, -z+1/2'
'x+1/2, -y+1/2, -z'
'-x, -y, -z'
'x-1/2, y-1/2, -z-1/2'
'x, -y, z-1/2'
'-x-1/2, y-1/2, z'

loop_
_atom_site_label
_atom_site_type_symbol
_atom_site_fract_x
_atom_site_fract_y
_atom_site_fract_z
_atom_site_U_iso_or_equiv
_atom_site_adp_type
_atom_site_occupancy
_atom_site_symmetry_multiplicity
_atom_site_calc_flag
_atom_site_refinement_flags
Yb1 Yb 1.0000 0.144406(7) 0.2500 0.01726(5) Uani 1 2 d S
Si1 Si 0.91715(3) 0.23159(3) 0.37244(3) 0.01913(11) Uani 1 1 d .
Si2 Si 0.81910(3) 0.32398(3) 0.32830(3) 0.02157(11) Uani 1 1 d .
Si3 Si 0.84129(3) 0.15168(3) 0.45104(3) 0.02171(12) Uani 1 1 d .
Si4 Si 0.99281(3) 0.31669(4) 0.44794(3) 0.02132(12) Uani 1 1 d .
O1 O 1.12597(8) 0.10681(8) 0.31088(7) 0.0244(3) Uani 1 1 d .
O2 O 1.0000 -0.00441(14) 0.2500 0.0296(5) Uani 1 2 d S
C1 C 0.76314(16) 0.28240(16) 0.24988(10) 0.0335(5) Uani 1 1 d .
H8A H 0.7322 0.3266 0.2273 0.050 Uiso 1 1 calc R
H8B H 0.7244 0.2394 0.2643 0.050 Uiso 1 1 calc R
H8C H 0.8038 0.2596 0.2173 0.050 Uiso 1 1 calc R
C2 C 0.73395(13) 0.35893(13) 0.38855(12) 0.0322(5) Uani 1 1 d .
H10A H 0.7587 0.3850 0.4294 0.048 Uiso 1 1 calc R
H10B H 0.7008 0.3117 0.4031 0.048 Uiso 1 1 calc R
H10C H 0.6981 0.3982 0.3645 0.048 Uiso 1 1 calc R
C3 C 0.87422(13) 0.41934(13) 0.29844(11) 0.0311(5) Uani 1 1 d .
H9A H 0.8342 0.4561 0.2761 0.047 Uiso 1 1 calc R
H9B H 0.9179 0.4046 0.2653 0.047 Uiso 1 1 calc R
H9C H 0.8992 0.4469 0.3384 0.047 Uiso 1 1 calc R
C4 C 0.90713(15) 0.06483(13) 0.48458(12) 0.0364(5) Uani 1 1 d .
H12A H 0.9573 0.0869 0.5066 0.055 Uiso 1 1 calc R
H12B H 0.9230 0.0292 0.4459 0.055 Uiso 1 1 calc R
H12C H 0.8753 0.0333 0.5186 0.055 Uiso 1 1 calc R
C5 C 0.74749(13) 0.10346(13) 0.40911(12) 0.0330(5) Uani 1 1 d .
H13A H 0.7161 0.0727 0.4439 0.049 Uiso 1 1 calc R
H13B H 0.7656 0.0664 0.3722 0.049 Uiso 1 1 calc R
H13C H 0.7120 0.1463 0.3894 0.049 Uiso 1 1 calc R
C6 C 0.80099(13) 0.20574(13) 0.53074(10) 0.0294(5) Uani 1 1 d .
H11A H 0.7651 0.2513 0.5167 0.044 Uiso 1 1 calc R
H11B H 0.8480 0.2268 0.5578 0.044 Uiso 1 1 calc R
H11C H 0.7690 0.1672 0.5591 0.044 Uiso 1 1 calc R
C7 C 1.04450(13) 0.25642(14) 0.51943(11) 0.0325(5) Uani 1 1 d .
H5A H 1.0780 0.2125 0.4991 0.049 Uiso 1 1 calc R
H5B H 1.0019 0.2328 0.5497 0.049 Uiso 1 1 calc R
H5C H 1.0804 0.2927 0.5466 0.049 Uiso 1 1 calc R
C8 C 1.07763(13) 0.37463(14) 0.40189(11) 0.0299(4) Uani 1 1 d .
H6A H 1.1093 0.4069 0.4356 0.045 Uiso 1 1 calc R
H6B H 1.0528 0.4112 0.3674 0.045 Uiso 1 1 calc R
H6C H 1.1149 0.3359 0.3787 0.045 Uiso 1 1 calc R
C9 C 0.93072(13) 0.39777(13) 0.49443(11) 0.0306(5) Uani 1 1 d .
H7A H 0.9674 0.4284 0.5256 0.046 Uiso 1 1 calc R
H7B H 0.8863 0.3718 0.5214 0.046 Uiso 1 1 calc R
H7C H 0.9063 0.4352 0.4604 0.046 Uiso 1 1 calc R
C10 C 1.14376(13) 0.12548(13) 0.38291(10) 0.0260(4) Uani 1 1 d .
H1A H 1.1015 0.1006 0.4136 0.031 Uiso 1 1 calc R
H1B H 1.1440 0.1853 0.3905 0.031 Uiso 1 1 calc R
C11 C 1.22871(14) 0.08974(14) 0.39727(11) 0.0334(5) Uani 1 1 d .
H2A H 1.2330 0.0701 0.4457 0.040 Uiso 1 1 calc R
H2B H 1.2731 0.1304 0.3886 0.040 Uiso 1 1 calc R
C12 C 1.23400(14) 0.01946(14) 0.34646(11) 0.0353(5) Uani 1 1 d .
H3A H 1.2035 -0.0291 0.3635 0.042 Uiso 1 1 calc R
H3B H 1.2924 0.0043 0.3367 0.042 Uiso 1 1 calc R
C13 C 1.19231(13) 0.05626(14) 0.28342(11) 0.0298(5) Uani 1 1 d .
H4A H 1.2322 0.0896 0.2565 0.036 Uiso 1 1 calc R
H4B H 1.1696 0.0129 0.2530 0.036 Uiso 1 1 calc R
C14 C 1.00143(14) -0.05573(15) 0.31111(14) 0.0371(6) Uani 1 1 d .
H14A H 0.9484 -0.0509 0.3369 0.044 Uiso 1 1 calc R
H14B H 1.0476 -0.0395 0.3422 0.044 Uiso 1 1 calc R
C15 C 1.0133(3) -0.13957(18) 0.2865(2) 0.0820(14) Uani 1 1 d .
H15A H 0.9792 -0.1782 0.3139 0.098 Uiso 1 1 calc R
H15B H 1.0724 -0.1558 0.2903 0.098 Uiso 1 1 calc R

loop_
_atom_site_aniso_label
_atom_site_aniso_U_11
_atom_site_aniso_U_22
_atom_site_aniso_U_33
_atom_site_aniso_U_23
_atom_site_aniso_U_13
_atom_site_aniso_U_12
Yb1 0.01610(7) 0.01764(7) 0.01805(8) 0.000 -0.00028(4) 0.000
Si1 0.0174(2) 0.0208(3) 0.0192(2) 0.0004(2) 0.00113(19) 0.00220(19)
Si2 0.0192(2) 0.0227(3) 0.0228(3) 0.0026(2) -0.0004(2) 0.0027(2)
Si3 0.0230(3) 0.0204(3) 0.0217(3) 0.0018(2) 0.0033(2) 0.0024(2)
Si4 0.0180(3) 0.0253(3) 0.0207(3) -0.0017(2) 0.00115(19) 0.00073(19)
O1 0.0219(7) 0.0291(7) 0.0221(7) -0.0028(6) -0.0036(5) 0.0060(6)
O2 0.0362(13) 0.0231(11) 0.0297(12) 0.000 -0.0053(8) 0.000
C1 0.0325(13) 0.0356(13) 0.0324(12) 0.0027(9) -0.0088(9) 0.0017(10)
C2 0.0240(11) 0.0339(12) 0.0388(13) 0.0017(9) 0.0051(9) 0.0076(8)
C3 0.0334(11) 0.0282(11) 0.0317(11) 0.0094(9) -0.0008(9) 0.0016(9)
C4 0.0423(13) 0.0299(11) 0.0370(12) 0.0121(10) 0.0059(10) 0.0109(10)
C5 0.0338(12) 0.0329(12) 0.0323(12) -0.0015(9) 0.0049(9) -0.0081(10)
C6 0.0324(11) 0.0307(11) 0.0251(10) -0.0017(9) 0.0096(8) -0.0007(9)
C7 0.0283(11) 0.0435(13) 0.0258(11) -0.0016(9) -0.0035(8) 0.0023(9)
C8 0.0229(10) 0.0347(11) 0.0321(11) -0.0022(9) 0.0034(8) -0.0033(9)
C9 0.0276(11) 0.0311(11) 0.0333(11) -0.0086(9) 0.0058(9) -0.0019(9)
C10 0.0300(11) 0.0289(10) 0.0191(10) -0.0044(8) -0.0036(8) 0.0030(8)
C11 0.0283(11) 0.0439(13) 0.0279(11) -0.0059(10) -0.0062(9) 0.0050(9)
C12 0.0299(11) 0.0384(12) 0.0374(12) -0.0025(10) -0.0043(9) 0.0101(9)
C13 0.0251(10) 0.0377(12) 0.0267(11) -0.0064(9) -0.0009(8) 0.0072(9)
C14 0.0420(14) 0.0312(13) 0.0381(14) 0.0108(11) -0.0003(9) -0.0039(9)
C15 0.151(4) 0.0319(17) 0.063(3) 0.0093(14) 0.005(2) 0.0141(18)

loop_
_atom_type_symbol
_atom_type_description
_atom_type_scat_dispersion_real
_atom_type_scat_dispersion_imag
_atom_type_scat_source
C C 0.0033 0.0016 'International Tables Vol C Tables 4.2.6.8 and 6.1.1.4'
H H 0.0000 0.0000 'International Tables Vol C Tables 4.2.6.8 and 6.1.1.4'
O O 0.0106 0.0060 'International Tables Vol C Tables 4.2.6.8 and 6.1.1.4'
Si Si 0.0817 0.0704 'International Tables Vol C Tables 4.2.6.8 and 6.1.1.4'
Yb Yb -0.3850 5.5486 'International Tables Vol C Tables 4.2.6.8 and 6.1.1.4'

loop_
_geom_angle_atom_site_label_1
_geom_angle_atom_site_label_2
_geom_angle_atom_site_label_3
_geom_angle
_geom_angle_site_symmetry_1
_geom_angle_site_symmetry_3
O1 Yb1 O1 150.56(6) . 3_755
O1 Yb1 O2 75.28(3) . .
O1 Yb1 O2 75.28(3) 3_755 .
O1 Yb1 Si1 96.20(3) . .
O1 Yb1 Si1 97.39(4) 3_755 .
O2 Yb1 Si1 117.743(11) . .
O1 Yb1 Si1 97.39(4) . 3_755
O1 Yb1 Si1 96.20(3) 3_755 3_755
O2 Yb1 Si1 117.744(11) . 3_755
Si1 Yb1 Si1 124.51(2) . 3_755
Si2 Si1 Si3 104.16(3) . .
Si2 Si1 Si4 101.01(3) . .
Si3 Si1 Si4 101.44(3) . .
Si2 Si1 Yb1 108.21(2) . .
Si3 Si1 Yb1 117.72(3) . .
Si4 Si1 Yb1 121.86(2) . .
C2 Si2 C3 106.20(10) . .
C2 Si2 C1 104.92(11) . .
C3 Si2 C1 106.11(10) . .
C2 Si2 Si1 117.39(7) . .
C3 Si2 Si1 109.19(7) . .
C1 Si2 Si1 112.30(8) . .
C5 Si3 C4 106.32(11) . .
C5 Si3 C6 105.73(10) . .
C4 Si3 C6 105.43(10) . .
C5 Si3 Si1 111.85(7) . .
C4 Si3 Si1 110.49(8) . .
C6 Si3 Si1 116.35(7) . .
C8 Si4 C9 104.69(10) . .
C8 Si4 C7 106.78(10) . .
C9 Si4 C7 104.64(10) . .
C8 Si4 Si1 112.33(7) . .
C9 Si4 Si1 115.89(7) . .
C7 Si4 Si1 111.75(8) . .
C13 O1 C10 108.96(14) . .
C13 O1 Yb1 125.67(11) . .
C10 O1 Yb1 125.17(11) . .
C14 O2 C14 109.1(3) . 3_755
C14 O2 Yb1 125.45(13) . .
C14 O2 Yb1 125.45(13) 3_755 .
O1 C10 C11 105.80(16) . .
C10 C11 C12 103.06(17) . .
C11 C12 C13 101.16(17) . .
O1 C13 C12 105.01(16) . .
O2 C14 C15 106.3(3) . .
C14 C15 C15 105.8(2) . 3_755

loop_
_geom_bond_atom_site_label_1
_geom_bond_atom_site_label_2
_geom_bond_distance
_geom_bond_site_symmetry_2
Yb1 O1 2.4209(13) .
Yb1 O1 2.4210(13) 3_755
Yb1 O2 2.435(2) .
Yb1 Si1 3.0644(6) .
Yb1 Si1 3.0644(6) 3_755
Si1 Si2 2.3442(7) .
Si1 Si3 2.3447(8) .
Si1 Si4 2.3540(8) .
Si2 C2 1.885(2) .
Si2 C3 1.885(2) .
Si2 C1 1.887(2) .
Si3 C5 1.884(2) .
Si3 C4 1.886(2) .
Si3 C6 1.889(2) .
Si4 C8 1.884(2) .
Si4 C9 1.887(2) .
Si4 C7 1.888(2) .
O1 C13 1.450(2) .
O1 C10 1.451(2) .
O2 C14 1.448(3) .
O2 C14 1.448(3) 3_755
C10 C11 1.511(3) .
C11 C12 1.513(3) .
C12 C13 1.514(3) .
C14 C15 1.464(4) .
C15 C15 1.470(9) 3_755

loop_
_geom_torsion_atom_site_label_1
_geom_torsion_atom_site_label_2
_geom_torsion_atom_site_label_3
_geom_torsion_atom_site_label_4
_geom_torsion
_geom_torsion_site_symmetry_1
_geom_torsion_site_symmetry_4
O1 Yb1 Si1 Si2 156.96(4) . .
O1 Yb1 Si1 Si2 -49.22(4) 3_755 .
O2 Yb1 Si1 Si2 -126.44(2) . .
Si1 Yb1 Si1 Si2 53.56(2) 3_755 .
O1 Yb1 Si1 Si3 -85.40(4) . .
O1 Yb1 Si1 Si3 68.42(4) 3_755 .
O2 Yb1 Si1 Si3 -8.80(3) . .
Si1 Yb1 Si1 Si3 171.20(3) 3_755 .
O1 Yb1 Si1 Si4 40.79(4) . .
O1 Yb1 Si1 Si4 -165.39(4) 3_755 .
O2 Yb1 Si1 Si4 117.39(3) . .
Si1 Yb1 Si1 Si4 -62.61(3) 3_755 .
Si3 Si1 Si2 C2 33.22(9) . .
Si4 Si1 Si2 C2 -71.71(9) . .
Yb1 Si1 Si2 C2 159.24(8) . .
Si3 Si1 Si2 C3 154.09(8) . .
Si4 Si1 Si2 C3 49.16(8) . .
Yb1 Si1 Si2 C3 -79.89(8) . .
Si3 Si1 Si2 C1 -88.52(9) . .
Si4 Si1 Si2 C1 166.56(8) . .
Yb1 Si1 Si2 C1 37.51(9) . .
Si2 Si1 Si3 C5 55.07(8) . .
Si4 Si1 Si3 C5 159.67(8) . .
Yb1 Si1 Si3 C5 -64.71(8) . .
Si2 Si1 Si3 C4 173.30(9) . .
Si4 Si1 Si3 C4 -82.10(9) . .
Yb1 Si1 Si3 C4 53.52(9) . .
Si2 Si1 Si3 C6 -66.56(8) . .
Si4 Si1 Si3 C6 38.03(8) . .
Yb1 Si1 Si3 C6 173.65(8) . .
Si2 Si1 Si4 C8 -84.85(8) . .
Si3 Si1 Si4 C8 168.07(8) . .
Yb1 Si1 Si4 C8 34.86(8) . .
Si2 Si1 Si4 C9 35.41(8) . .
Si3 Si1 Si4 C9 -71.67(8) . .
Yb1 Si1 Si4 C9 155.13(8) . .
Si2 Si1 Si4 C7 155.16(8) . .
Si3 Si1 Si4 C7 48.08(8) . .
Yb1 Si1 Si4 C7 -85.13(8) . .
O1 Yb1 O1 C13 57.49(14) 3_755 .
O2 Yb1 O1 C13 57.50(14) . .
Si1 Yb1 O1 C13 174.60(14) . .
Si1 Yb1 O1 C13 -59.33(15) 3_755 .
O1 Yb1 O1 C10 -116.83(14) 3_755 .
O2 Yb1 O1 C10 -116.83(14) . .
Si1 Yb1 O1 C10 0.27(14) . .
Si1 Yb1 O1 C10 126.34(14) 3_755 .
O1 Yb1 O2 C14 58.77(11) . .
O1 Yb1 O2 C14 -121.23(11) 3_755 .
Si1 Yb1 O2 C14 -30.54(11) . .
Si1 Yb1 O2 C14 149.46(11) 3_755 .
O1 Yb1 O2 C14 -121.23(11) . 3_755
O1 Yb1 O2 C14 58.77(11) 3_755 3_755
Si1 Yb1 O2 C14 149.46(11) . 3_755
Si1 Yb1 O2 C14 -30.54(11) 3_755 3_755
C13 O1 C10 C11 4.7(2) . .
Yb1 O1 C10 C11 179.83(13) . .
O1 C10 C11 C12 -27.6(2) . .
C10 C11 C12 C13 38.8(2) . .
C10 O1 C13 C12 20.2(2) . .
Yb1 O1 C13 C12 -154.88(13) . .
C11 C12 C13 O1 -36.5(2) . .
C14 O2 C14 C15 8.2(2) 3_755 .
Yb1 O2 C14 C15 -171.8(2) . .
O2 C14 C15 C15 -21.2(5) . 3_755

loop_
_platon_squeeze_void_nr
_platon_squeeze_void_average_x
_platon_squeeze_void_average_y
_platon_squeeze_void_average_z
_platon_squeeze_void_volume
_platon_squeeze_void_count_electrons
_platon_squeeze_void_content
1 0.000 0.370 0.750 150 39 ' '
2 0.000 0.630 0.250 150 37 ' '
3 0.500 0.130 0.250 150 37 ' '
4 0.500 0.870 0.750 150 38 ' '
